data_2008781
loop_
_publ_author_name
'Rochon, Fernande D.'
'Breau, Livain'

_publ_section_title
(2<i>S</i>*,4<i>S</i>*,5<i>R</i>*)-4-Methyl-2-[(5<i>S</i>*)-3-methyl-4,5-dihydroisoxazol-5-yl]-5-phenyl-3-(toluene-4-sulfonyl)oxazolidine
_journal_issue 8
_journal_name_full 'Acta Crystallographica Section C'
_journal_page_first 1373
_journal_page_last 1375
_journal_paper_doi 10.1107/S0108270199005557
_journal_volume 55
_journal_year 1999
_chemical_formula_sum 'C21 H24 N2 O4 S'
_chemical_formula_weight 400.48
_chemical_name_systematic
;
 (2S*,4S*,5R*,5'S*)-4-methyl-2-(3'-methyl-2'-
 isoxazolin-5'-yl)-5-phenyl-3-(toluene-4"-
 sulfonyl)oxazolidin
;
_space_group_IT_number 14
_symmetry_cell_setting monoclinic
_symmetry_space_group_name_Hall '-P 2ybc'
_symmetry_space_group_name_H-M 'P 1 21/c 1'
_audit_creation_method SHELXL
_cell_angle_alpha 90.00
_cell_angle_beta 96.53(6)
_cell_angle_gamma 90.00
_cell_formula_units_Z 4
_cell_length_a 9.919(7)
_cell_length_b 19.331(7)
_cell_length_c 11.080(8)
_cell_measurement_reflns_used 23
_cell_measurement_temperature 293(2)
_cell_measurement_theta_max 8.53
_cell_measurement_theta_min 3.69
_cell_volume 2111(2)
_computing_cell_refinement XSCANS
_computing_data_collection 'XSCANS (Siemens, 1996)'
_computing_data_reduction 'SHELXTL (Sheldrick, 1995)'
_computing_molecular_graphics SHELXTL
_computing_publication_material SHELXTL
_computing_structure_refinement 'SHELXL93 (Sheldrick, 1993)'
_computing_structure_solution 'SHELXS86 (Sheldrick, 1990)'
_diffrn_ambient_temperature 293(2)
_diffrn_measurement_device 'Siemens P4'
_diffrn_measurement_method 2\q/\w
_diffrn_radiation_monochromator graphite
_diffrn_radiation_source 'fine-focus sealed tube'
_diffrn_radiation_type MoK\a
_diffrn_radiation_wavelength 0.71073
_diffrn_reflns_av_R_equivalents 0.037
_diffrn_reflns_av_sigmaI/netI 0.1222
_diffrn_reflns_limit_h_max 13
_diffrn_reflns_limit_h_min 0
_diffrn_reflns_limit_k_max 26
_diffrn_reflns_limit_k_min 0
_diffrn_reflns_limit_l_max 15
_diffrn_reflns_limit_l_min -15
_diffrn_reflns_number 5916
_diffrn_reflns_theta_max 29
_diffrn_reflns_theta_min 2.07
_diffrn_standards_decay_% 6.3
_diffrn_standards_interval_count 97
_diffrn_standards_number 3
_exptl_absorpt_coefficient_mu 0.181
_exptl_absorpt_correction_type none
_exptl_crystal_colour colourless
_exptl_crystal_density_diffrn 1.260
_exptl_crystal_density_method 'not measured'
_exptl_crystal_description hexagonal_plate
_exptl_crystal_F_000 848
_exptl_crystal_size_max 0.54
_exptl_crystal_size_mid 0.42
_exptl_crystal_size_min 0.12
_refine_diff_density_max 0.20
_refine_diff_density_min -0.21
_refine_ls_extinction_method none
_refine_ls_goodness_of_fit_all 1.037
_refine_ls_goodness_of_fit_obs 1.265
_refine_ls_hydrogen_treatment constr
_refine_ls_matrix_type full
_refine_ls_number_parameters 253
_refine_ls_number_reflns 5619
_refine_ls_number_restraints 0
_refine_ls_restrained_S_all 1.037
_refine_ls_restrained_S_obs 1.265
_refine_ls_R_factor_all 0.191
_refine_ls_R_factor_obs 0.066
_refine_ls_shift/esd_max <0.001
_refine_ls_shift/esd_mean 0.000
_refine_ls_structure_factor_coef Fsqd
_refine_ls_weighting_details 'w = 1/[\s^2^(Fo^2^)+(0.0010P)^2^] where P = (Fo^2^+2Fc^2^)/3'
_refine_ls_weighting_scheme calc
_refine_ls_wR_factor_all 0.098
_refine_ls_wR_factor_obs 0.074
_reflns_number_observed 2300
_reflns_number_total 5619
_reflns_observed_criterion I>2\s(I)
_cod_data_source_file fr1188.cif
_cod_data_source_block fr1188
_cod_depositor_comments
;
The following automatic conversions were performed:
'_symmetry_cell_setting' value 'Monoclinic' changed to 'monoclinic'
according to '/home/saulius/struct/CIF-dictionaries/cif_core.dic'
dictionary named 'cif_core.dic' version 2.4.1 from 2010-06-29.

Automatic conversion script
Id: cif_fix_enum 1527 2010-12-29 10:47:43Z saulius 

The following automatic conversions were performed:

'_symmetry_cell_setting' value 'Monoclinic' changed to 'monoclinic'
according to /home/saulius/struct/CIF-dictionaries/cif_core.dic
dictionary named 'cif_core.dic' version 2.4.1 from 2010-06-29.

Automatic conversion script
Id: cif_fix_values 1715 2011-07-08 13:25:40Z adriana 

The following automatic conversions were performed:

'_refine_ls_weighting_scheme' value 'calc w =
1/[\s^2^(Fo^2^)+(0.0010P)^2^] where P = (Fo^2^+2Fc^2^)/3' was changed
to 'calc'. New tag '_refine_ls_weighting_details' was created. The
value of the new tag was set to 'w = 1/[\s^2^(Fo^2^)+(0.0010P)^2^]
where P = (Fo^2^+2Fc^2^)/3'.

Automatic conversion script
Id: cif_fix_values 3143 2015-03-26 13:38:13Z robertas 
;
_cod_original_sg_symbol_H-M 'P 21/c'
_cod_database_code 2008781

loop_
_symmetry_equiv_pos_as_xyz
'x, y, z'
'-x, y+1/2, -z+1/2'
'-x, -y, -z'
'x, -y-1/2, z-1/2'

loop_
_atom_site_aniso_label
_atom_site_aniso_U_11
_atom_site_aniso_U_22
_atom_site_aniso_U_33
_atom_site_aniso_U_12
_atom_site_aniso_U_13
_atom_site_aniso_U_23
S1 0.0535(3) 0.0469(3) 0.0459(2) 0.0091(3) 0.0115(2) 0.0089(3)
O1 0.0562(8) 0.0443(7) 0.0395(6) 0.0003(7) 0.0057(6) 0.0011(6)
O1' 0.0744(9) 0.0628(9) 0.0516(7) -0.0102(8) 0.0232(7) -0.0209(7)
O2 0.0667(9) 0.0782(10) 0.0429(7) 0.0044(8) -0.0024(7) 0.0149(7)
O3 0.0823(10) 0.0445(8) 0.0728(9) 0.0188(8) 0.0277(8) 0.0037(7)
N2' 0.0763(12) 0.0529(11) 0.0672(11) -0.0016(10) 0.0146(10) -0.0084(9)
N3 0.0514(9) 0.0398(9) 0.0348(7) -0.0008(8) 0.0129(7) 0.0011(7)
C2 0.0438(11) 0.0456(11) 0.0374(10) 0.0009(10) 0.0116(9) 0.0045(9)
C3' 0.0618(13) 0.0601(13) 0.0475(11) -0.0031(12) 0.0087(10) -0.0006(10)
C31 0.102(2) 0.077(2) 0.103(2) -0.019(2) 0.034(2) 0.0133(15)
C4 0.0563(12) 0.0457(12) 0.0364(9) -0.0060(10) 0.0072(9) -0.0007(9)
C41 0.0702(13) 0.0525(13) 0.0463(10) 0.0126(11) 0.0191(10) -0.0048(10)
C4' 0.0465(12) 0.0601(13) 0.0474(11) -0.0037(11) 0.0014(9) -0.0091(10)
C5 0.0528(12) 0.0553(13) 0.0372(10) -0.0026(11) 0.0034(9) 0.0037(9)
C5' 0.0554(12) 0.0536(13) 0.0386(10) -0.0019(11) 0.0044(10) 0.0003(9)
C11 0.0522(11) 0.0374(10) 0.0420(10) -0.0008(10) 0.0104(9) 0.0046(9)
C12 0.0676(15) 0.072(2) 0.0557(12) -0.0063(13) 0.0186(11) -0.0203(11)
C13 0.0665(15) 0.096(2) 0.080(2) -0.0282(15) 0.0113(13) -0.0284(14)
C14 0.0640(14) 0.0670(15) 0.0745(14) -0.0099(13) 0.0236(12) -0.0042(12)
C15 0.0637(13) 0.070(2) 0.0552(12) -0.0023(12) 0.0253(10) -0.0053(11)
C16 0.0635(13) 0.0556(13) 0.0370(10) -0.0067(11) 0.0147(9) -0.0075(9)
C17 0.072(2) 0.146(3) 0.134(2) -0.017(2) 0.031(2) -0.030(2)
C21 0.0540(12) 0.0601(13) 0.0425(10) 0.0145(11) 0.0088(10) 0.0060(10)
C22 0.080(2) 0.077(2) 0.0460(12) 0.0154(14) 0.0014(12) 0.0030(11)
C23 0.112(2) 0.115(2) 0.0412(12) 0.042(2) 0.0041(13) -0.0021(13)
C24 0.103(2) 0.137(2) 0.0494(13) 0.057(2) 0.0229(13) 0.0306(14)
C25 0.087(2) 0.100(2) 0.089(2) 0.022(2) 0.0359(14) 0.0469(15)
C26 0.0696(15) 0.077(2) 0.0617(13) 0.0100(14) 0.0128(12) 0.0204(12)

loop_
_atom_site_label
_atom_site_fract_x
_atom_site_fract_y
_atom_site_fract_z
_atom_site_U_iso_or_equiv
_atom_site_thermal_displace_type
_atom_site_calc_flag
_atom_site_refinement_flags
_atom_site_occupancy
_atom_site_disorder_group
_atom_site_type_symbol
S1 0.77031(5) 0.20393(3) 0.66776(4) 0.04832(13) Uani d . 1 . S
O1 0.79091(12) 0.02793(6) 0.81832(10) 0.0466(4) Uani d . 1 . O
O1' 0.72424(14) -0.02810(7) 0.57617(10) 0.0617(4) Uani d . 1 . O
O2 0.70593(14) 0.18832(7) 0.54791(11) 0.0633(4) Uani d . 1 . O
O3 0.73261(14) 0.26358(7) 0.73166(12) 0.0651(4) Uani d . 1 . O
N2' 0.6541(2) -0.08546(9) 0.62089(15) 0.0650(6) Uani d . 1 . N
N3 0.74154(15) 0.13720(7) 0.75073(12) 0.0414(4) Uani d . 1 . N
C2 0.7773(2) 0.06698(9) 0.71101(14) 0.0417(5) Uani d . 1 . C
H2 0.8643 0.06847 0.67700 0.050 Uiso calc R 1 . H
C3' 0.5553(2) -0.06219(11) 0.6710(2) 0.0563(6) Uani d . 1 . C
C31 0.4605(2) -0.11053(12) 0.7242(2) 0.0922(9) Uani d . 1 . C
H31A 0.4897 -0.15734 0.7145 0.111 Uiso calc R 1 . H
H31B 0.3706 -0.10472 0.6833 0.111 Uiso calc R 1 . H
H31C 0.4602 -0.10058 0.8091 0.111 Uiso calc R 1 . H
C4 0.7722(2) 0.14090(10) 0.88600(15) 0.0460(5) Uani d . 1 . C
H4 0.8313 0.18052 0.90865 0.055 Uiso calc R 1 . H
C41 0.6414(2) 0.14737(10) 0.9446(2) 0.0554(6) Uani d . 1 . C
H41A 0.5998 0.19124 0.9236 0.066 Uiso calc R 1 . H
H41B 0.6613 0.14415 1.0312 0.066 Uiso calc R 1 . H
H41C 0.5805 0.11081 0.9159 0.066 Uiso calc R 1 . H
C4' 0.5406(2) 0.01391(10) 0.6702(2) 0.0516(6) Uani d . 1 . C
H4'A 0.5370 0.03204 0.7514 0.062 Uiso calc R 1 . H
H4'B 0.4604 0.02858 0.6182 0.062 Uiso calc R 1 . H
C5 0.8515(2) 0.07306(10) 0.91104(15) 0.0486(6) Uani d . 1 . C
H5 0.9465 0.08082 0.89844 0.058 Uiso calc R 1 . H
C5' 0.6695(2) 0.03532(10) 0.6193(2) 0.0493(6) Uani d . 1 . C
H5' 0.6478 0.06726 0.5512 0.059 Uiso calc R 1 . H
C11 0.9458(2) 0.20832(9) 0.65762(15) 0.0435(5) Uani d . 1 . C
C12 1.0309(2) 0.24419(11) 0.7411(2) 0.0644(7) Uani d . 1 . C
H12 0.9955 0.26668 0.8047 0.077 Uiso calc R 1 . H
C13 1.1684(2) 0.24754(12) 0.7324(2) 0.0806(8) Uani d . 1 . C
H13 1.2245 0.27246 0.7897 0.097 Uiso calc R 1 . H
C14 1.2238(2) 0.21388(12) 0.6385(2) 0.0673(7) Uani d . 1 . C
C15 1.1366(2) 0.17897(11) 0.5550(2) 0.0615(7) Uani d . 1 . C
H15 1.1715 0.15659 0.4910 0.074 Uiso calc R 1 . H
C16 0.9999(2) 0.17591(10) 0.5625(2) 0.0514(6) Uani d . 1 . C
H16 0.9435 0.15212 0.5038 0.062 Uiso calc R 1 . H
C17 1.3744(2) 0.2169(2) 0.6291(2) 0.1161(11) Uani d . 1 . C
H17A 1.4182 0.2435 0.6955 0.139 Uiso calc R 1 . H
H17B 1.3898 0.2382 0.5537 0.139 Uiso calc R 1 . H
H17C 1.4108 0.1708 0.6323 0.139 Uiso calc R 1 . H
C21 0.8464(2) 0.04195(10) 1.0352(2) 0.0519(6) Uani d . 1 . C
C22 0.9232(2) 0.07111(12) 1.1337(2) 0.0681(7) Uani d . 1 . C
H22 0.9774 0.10941 1.1231 0.082 Uiso calc R 1 . H
C23 0.9194(3) 0.04306(14) 1.2491(2) 0.0896(9) Uani d . 1 . C
H23 0.9705 0.06328 1.3154 0.107 Uiso calc R 1 . H
C24 0.8424(3) -0.01327(15) 1.2661(2) 0.0954(9) Uani d . 1 . C
H24 0.8401 -0.03112 1.3438 0.115 Uiso calc R 1 . H
C25 0.7685(2) -0.04367(13) 1.1694(2) 0.0902(8) Uani d . 1 . C
H25 0.7176 -0.08305 1.1808 0.108 Uiso calc R 1 . H
C26 0.7689(2) -0.01582(12) 1.0528(2) 0.0691(7) Uani d . 1 . C
H26 0.7170 -0.03622 0.9871 0.083 Uiso calc R 1 . H

loop_
_atom_type_symbol
_atom_type_description
_atom_type_scat_dispersion_real
_atom_type_scat_dispersion_imag
_atom_type_scat_source
C C 0.0033 0.0016 'International Tables Vol C Tables 4.2.6.8 and 6.1.1.4'
H H 0.0000 0.0000 'International Tables Vol C Tables 4.2.6.8 and 6.1.1.4'
N N 0.0061 0.0033 'International Tables Vol C Tables 4.2.6.8 and 6.1.1.4'
O O 0.0106 0.0060 'International Tables Vol C Tables 4.2.6.8 and 6.1.1.4'
S S 0.1246 0.1234 'International Tables Vol C Tables 4.2.6.8 and 6.1.1.4'

loop_
_geom_angle_atom_site_label_1
_geom_angle_atom_site_label_2
_geom_angle_atom_site_label_3
_geom_angle
_geom_angle_publ_flag
O3 S1 O2 120.95(9) yes
O3 S1 N3 106.73(9) yes
O2 S1 N3 105.49(9) yes
O3 S1 C11 108.08(9) yes
O2 S1 C11 106.84(10) yes
N3 S1 C11 108.21(9) yes
C2 O1 C5 105.87(13) yes
N2' O1' C5' 109.16(14) yes
C3' N2' O1' 108.0(2) yes
C2 N3 C4 108.23(13) yes
C2 N3 S1 119.65(11) yes
C4 N3 S1 119.92(12) yes
O1 C2 N3 104.14(13) yes
O1 C2 C5' 110.08(15) yes
N3 C2 C5' 113.20(15) yes
N2' C3' C4' 115.7(2) yes
N2' C3' C31 120.4(2) yes
C4' C3' C31 123.9(2) yes
N3 C4 C41 110.2(2) yes
N3 C4 C5 100.45(14) yes
C41 C4 C5 115.9(2) ?
C3' C4' C5' 100.8(2) yes
O1 C5 C21 111.0(2) ?
O1 C5 C4 103.08(14) yes
C21 C5 C4 115.8(2) ?
O1' C5' C4' 104.9(2) yes
O1' C5' C2 107.54(15) yes
C4' C5' C2 114.9(2) yes
C12 C11 C16 118.7(2) ?
C12 C11 S1 121.33(15) ?
C16 C11 S1 119.92(15) ?
C11 C12 C13 121.0(2) ?
C12 C13 C14 120.5(2) ?
C15 C14 C13 117.6(2) ?
C15 C14 C17 121.7(2) ?
C13 C14 C17 120.7(2) ?
C16 C15 C14 122.2(2) ?
C15 C16 C11 119.9(2) ?
C22 C21 C26 119.0(2) ?
C22 C21 C5 119.1(2) ?
C26 C21 C5 121.9(2) ?
C21 C22 C23 119.8(2) ?
C24 C23 C22 121.0(2) ?
C23 C24 C25 119.9(2) ?
C24 C25 C26 120.2(2) ?
C21 C26 C25 120.0(2) ?

loop_
_geom_bond_atom_site_label_1
_geom_bond_atom_site_label_2
_geom_bond_site_symmetry_2
_geom_bond_distance
_geom_bond_publ_flag
S1 O3 . 1.4250(14) yes
S1 O2 . 1.439(2) yes
S1 N3 . 1.628(2) yes
S1 C11 . 1.759(2) yes
O1 C2 . 1.402(2) yes
O1 C5 . 1.427(2) yes
O1' N2' . 1.428(2) yes
O1' C5' . 1.444(2) yes
N2' C3' . 1.262(3) yes
N3 C2 . 1.482(2) yes
N3 C4 . 1.497(2) yes
C2 C5' . 1.518(3) yes
C3' C4' . 1.478(3) yes
C3' C31 . 1.494(3) ?
C4 C41 . 1.520(3) ?
C4 C5 . 1.538(3) yes
C4' C5' . 1.514(3) yes
C5 C21 . 1.508(3) ?
C11 C12 . 1.368(3) ?
C11 C16 . 1.386(3) ?
C12 C13 . 1.380(3) ?
C13 C14 . 1.392(3) ?
C14 C15 . 1.370(3) ?
C14 C17 . 1.511(3) ?
C15 C16 . 1.368(3) ?
C21 C22 . 1.378(3) ?
C21 C26 . 1.382(3) ?
C22 C23 . 1.393(3) ?
C23 C24 . 1.356(4) ?
C24 C25 . 1.361(3) ?
C25 C26 . 1.400(3) ?

loop_
_geom_torsion_atom_site_label_1
_geom_torsion_atom_site_label_2
_geom_torsion_atom_site_label_3
_geom_torsion_atom_site_label_4
_geom_torsion
_geom_torsion_publ_flag
C5' O1' N2' C3' 8.2(2) yes
O3 S1 N3 C2 -177.00(13) ?
O2 S1 N3 C2 53.16(15) ?
C11 S1 N3 C2 -60.90(15) ?
O3 S1 N3 C4 -39.0(2) ?
O2 S1 N3 C4 -168.86(13) ?
C11 S1 N3 C4 77.1(2) ?
C5 O1 C2 N3 -37.0(2) yes
C5 O1 C2 C5' -158.67(15) yes
C4 N3 C2 O1 15.1(2) yes
S1 N3 C2 O1 157.50(11) ?
C4 N3 C2 C5' 134.7(2) yes
S1 N3 C2 C5' -82.9(2) ?
O1' N2' C3' C4' -0.3(2) yes
O1' N2' C3' C31 178.5(2) ?
C2 N3 C4 C41 -112.3(2) yes
S1 N3 C4 C41 105.4(2) ?
C2 N3 C4 C5 10.4(2) yes
S1 N3 C4 C5 -131.80(14) ?
N2' C3' C4' C5' -7.1(2) yes
C31 C3' C4' C5' 174.1(2) ?
C2 O1 C5 C21 168.75(15) ?
C2 O1 C5 C4 44.2(2) yes
N3 C4 C5 O1 -32.0(2) yes
C41 C4 C5 O1 86.6(2) yes
N3 C4 C5 C21 -153.4(2) ?
C41 C4 C5 C21 -34.7(2) ?
N2' O1' C5' C4' -12.2(2) yes
N2' O1' C5' C2 110.5(2) yes
C3' C4' C5' O1' 11.1(2) yes
C3' C4' C5' C2 -106.8(2) yes
O1 C2 C5' O1' -71.5(2) yes
N3 C2 C5' O1' 172.37(13) yes
O1 C2 C5' C4' 44.8(2) yes
N3 C2 C5' C4' -71.3(2) yes
O3 S1 C11 C12 25.8(2) ?
O2 S1 C11 C12 157.4(2) ?
N3 S1 C11 C12 -89.4(2) ?
O3 S1 C11 C16 -153.14(15) ?
O2 S1 C11 C16 -21.5(2) ?
N3 S1 C11 C16 91.6(2) ?
C16 C11 C12 C13 -0.9(3) ?
S1 C11 C12 C13 -179.9(2) ?
C11 C12 C13 C14 -0.5(3) ?
C12 C13 C14 C15 1.3(3) ?
C12 C13 C14 C17 -179.5(2) ?
C13 C14 C15 C16 -0.7(3) ?
C17 C14 C15 C16 -180.0(2) ?
C14 C15 C16 C11 -0.6(3) ?
C12 C11 C16 C15 1.4(3) ?
S1 C11 C16 C15 -179.6(2) ?
O1 C5 C21 C22 167.1(2) ?
C4 C5 C21 C22 -75.9(2) ?
O1 C5 C21 C26 -11.6(3) ?
C4 C5 C21 C26 105.4(2) ?
C26 C21 C22 C23 -1.4(3) ?
C5 C21 C22 C23 179.9(2) ?
C21 C22 C23 C24 0.8(4) ?
C22 C23 C24 C25 0.7(4) ?
C23 C24 C25 C26 -1.7(4) ?
C22 C21 C26 C25 0.4(3) ?
C5 C21 C26 C25 179.1(2) ?
C24 C25 C26 C21 1.2(4) ?

loop_
_cod_related_entry_id
_cod_related_entry_database
_cod_related_entry_code
1 ChemSpider 21105759
